data_2004597
loop_
_publ_author_name
'Rajashree, S.'
'Krishna Kumar, R.'
'Udupa, M. R.'
'Seshasayee, R.'
'Aravamudan, G.'

_publ_section_title
;
 The Hemi-Adduct of
 Bis(diethyldithiocarbamato-<i>S</i>,<i>S</i>')tellurium(II) with
 4,4'-Bipyridyl
;
_journal_issue 3
_journal_name_full 'Acta Crystallographica Section C'
_journal_page_first 707
_journal_page_last 709
_journal_paper_doi 10.1107/S0108270195012273
_journal_volume 52
_journal_year 1996
_chemical_formula_iupac 'C15 H24 N3 S4 Te'
_chemical_formula_sum 'C15 H24 N3 S4 Te'
_chemical_formula_weight 502.18
_space_group_IT_number 2
_symmetry_cell_setting triclinic
_symmetry_space_group_name_Hall '-P 1'
_symmetry_space_group_name_H-M 'P -1'
_atom_type_scat_source 'Cromer & Liberman (1970)'
_cell_angle_alpha 82.09(2)
_cell_angle_beta 84.16(2)
_cell_angle_gamma 77.12(3)
_cell_formula_units_Z 2
_cell_length_a 7.869(4)
_cell_length_b 9.677(3)
_cell_length_c 14.602(3)
_cell_measurement_reflns_used 25
_cell_measurement_temperature 298
_cell_measurement_theta_max 15
_cell_measurement_theta_min 10
_cell_volume 1070.7(7)
_computing_cell_refinement 'CAD-4 Software'
_computing_data_collection 'CAD-4 Software (Enraf-Nonius, 1989)'
_computing_data_reduction 'local program'
_computing_molecular_graphics 'ORTEP (Johnson, 1965)'
_computing_structure_refinement 'SHELX76 (Sheldrick, 1976)'
_computing_structure_solution 'SHELXS86 (Sheldrick, 1985)'
_diffrn_measurement_device 'Enraf-Nonius CAD-4'
_diffrn_measurement_method \w/2\q
_diffrn_radiation_type MoK\a
_diffrn_radiation_wavelength 0.71073
_diffrn_reflns_av_R_equivalents 0.006
_diffrn_reflns_limit_h_max 9
_diffrn_reflns_limit_h_min 0
_diffrn_reflns_limit_k_max 11
_diffrn_reflns_limit_k_min -11
_diffrn_reflns_limit_l_max 17
_diffrn_reflns_limit_l_min -17
_diffrn_reflns_number 4069
_diffrn_reflns_theta_max 25
_diffrn_standards_decay_% <5
_diffrn_standards_interval_count 100
_diffrn_standards_interval_time 60
_diffrn_standards_number 2
_exptl_absorpt_coefficient_mu 1.646
_exptl_absorpt_correction_T_max 0.997
_exptl_absorpt_correction_T_min 0.784
_exptl_absorpt_correction_type 'empirical via \y scan'
_exptl_crystal_colour orange
_exptl_crystal_density_diffrn 1.56
_exptl_crystal_density_meas 1.61
_exptl_crystal_density_method 'flotation in CCl~4~/CHBr~3~'
_exptl_crystal_description needle
_exptl_crystal_size_max 0.5
_exptl_crystal_size_mid 0.3
_exptl_crystal_size_min 0.1
_refine_diff_density_max 0.30
_refine_diff_density_min -0.70
_refine_ls_extinction_method none
_refine_ls_goodness_of_fit_obs 0.620
_refine_ls_hydrogen_treatment refU
_refine_ls_number_parameters 304
_refine_ls_number_reflns 3467
_refine_ls_R_factor_obs 0.027
_refine_ls_shift/esd_max 0.009
_refine_ls_structure_factor_coef F
_refine_ls_weighting_details 'w = 1/[\s^2^(F) + 0.02590F^2^]'
_refine_ls_weighting_scheme calc
_refine_ls_wR_factor_obs 0.030
_reflns_number_observed 3467
_reflns_number_total 3688
_reflns_observed_criterion F>6\s(F)
_cod_data_source_file de1011.cif
_cod_data_source_block de1011a
_cod_depositor_comments
;
The following automatic conversions were performed:

'_refine_ls_weighting_scheme' value 'w = 1/[\s^2^(F) + 0.02590F^2^]'
was changed to 'calc'. New tag '_refine_ls_weighting_details' was
created. The value of the new tag was set to 'w = 1/[\s^2^(F) +
0.02590F^2^]'.

Automatic conversion script
Id: cif_fix_values 3143 2015-03-26 13:38:13Z robertas 
;
_cod_original_cell_volume 1070.74
_cod_database_code 2004597

loop_
_symmetry_equiv_pos_as_xyz
x,y,z
-x,-y,-z

loop_
_atom_site_label
_atom_site_fract_x
_atom_site_fract_y
_atom_site_fract_z
_atom_site_U_iso_or_equiv
Te 0.09980(2) 0.85235(1) 0.76567(1) 0.0373(4)
S(1) 0.3745(1) 0.6420(1) 0.7822(1) 0.0472(17)
S(2) 0.1200(1) 0.6400(1) 0.6478(1) 0.0514(19)
S(3) -0.0829(1) 1.1010(1) 0.8255(1) 0.0535(19)
S(4) 0.2602(1) 0.9439(1) 0.8822(1) 0.0533(19)
C(1) 0.3083(4) 0.5601(3) 0.6959(2) 0.045(7)
N(1) 0.4083(3) 0.4394(2) 0.6710(2) 0.052(6)
C(2) 0.3547(5) 0.3617(3) 0.6035(3) 0.067(10)
C(3) 0.2545(6) 0.2515(5) 0.6498(4) 0.088(13)
C(4) 0.5797(4) 0.3745(3) 0.7078(2) 0.064(9)
C(5) 0.7280(5) 0.4197(5) 0.6454(3) 0.086(12)
C(6) 0.0897(5) 1.0896(3) 0.8895(2) 0.051(8)
N(2) 0.0953(4) 1.1883(3) 0.9438(2) 0.061(8)
C(7) 0.2441(5) 1.1823(4) 0.9961(2) 0.071(11)
C(8) 0.3840(6) 1.2514(5) 0.9442(4) 0.102(15)
C(9) -0.0534(6) 1.3101(4) 0.9532(3) 0.076(11)
C(10) -0.0473(7) 1.4341(5) 0.8803(3) 0.084(12)
N(3) -0.1833(3) 0.9373(2) 0.6656(2) 0.048(6)
C(11) -0.3175(4) 0.8707(4) 0.6766(2) 0.066(9)
C(12) -0.4403(4) 0.8919(4) 0.6137(2) 0.063(9)
C(13) -0.4338(3) 0.9866(3) 0.5344(2) 0.037(6)
C(14) -0.2938(4) 1.0558(3) 0.5233(2) 0.048(7)
C(15) -0.1752(4) 1.0277(3) 0.5892(2) 0.051(8)
H(21) 0.2908 0.4358 0.5562 0.0676
H(22) 0.4566 0.3236 0.5621 0.0983
H(31) 0.2224 0.2278 0.5877 0.1465
H(32) 0.1663 0.2949 0.6920 0.1204
H(33) 0.3184 0.1765 0.6926 0.1365
H(41) 0.5609 0.4147 0.7668 0.0729
H(42) 0.5848 0.2799 0.7110 0.0444
H(51) 0.6953 0.5260 0.6321 0.0594
H(52) 0.7154 0.3973 0.5851 0.0751
H(53) 0.8386 0.4150 0.6930 0.1119
H(71) 0.1959 1.2127 1.0544 0.0598
H(72) 0.2607 1.0990 1.0097 0.0781
H(81) 0.5096 1.2084 0.9850 0.1031
H(82) 0.2967 1.3872 0.9578 0.1108
H(83) 0.3665 1.2603 0.8674 0.1681
H(91) -0.1842 1.2868 0.9570 0.0950
H(92) -0.0780 1.3458 1.0188 0.1133
H(101) -0.0305 1.3907 0.8513 0.0784
H(102) 0.0594 1.4635 0.8760 0.0705
H(103) -0.1696 1.5246 0.8844 0.1804
H(111) -0.3464 0.8044 0.7308 0.2237
H(121) -0.5618 0.8568 0.6185 0.0895
H(141) -0.2480 1.1179 0.4731 0.1183
H(151) -0.0759 1.1003 0.5960 0.1040

loop_
_geom_angle_atom_site_label_1
_geom_angle_atom_site_label_2
_geom_angle_atom_site_label_3
_geom_angle
_geom_angle_publ_flag
S(1) Te S(2) 65.37(2) yes
S(3) Te S(4) 67.04(2) yes
Te S(1) C(1) 90.90(10) yes
Te S(2) C(1) 85.70(10) yes
Te S(3) C(6) 85.60(10) yes
Te S(4) C(6) 89.90(10) yes
S(2) Te N(3) 74.00(10) yes
S(3) Te N(3) 73.60(10) yes
S(1) C(1) S(2) 118.00(10) yes
S(3) C(6) S(4) 117.4(2) yes
S(1) C(1) N(1) 119.1(2) no
S(2) C(1) N(1) 123.0(3) no
C(1) N(1) C(2) 121.5(3) no
C(1) N(1) C(4) 123.2(3) no
N(1) C(2) C(3) 112.0(3) no
N(1) C(4) C(5) 111.8(3) no
S(3) C(6) N(2) 122.2(2) no
S(4) C(6) N(2) 120.4(3) no
C(6) N(2) C(7) 122.7(3) no
C(6) N(2) C(9) 120.6(3) no
N(2) C(7) C(8) 114.6(3) no
N(2) C(9) C(10) 113.8(3) no
Te N(3) C(11) 123.3(2) no
Te N(3) C(15) 118.8(2) no
N(3) C(11) C(12) 123.2(3) no
N(3) C(15) C(14) 124.1(3) no
C(11) C(12) C(13) 121.0(3) no
C(12) C(13) C(14) 115.6(3) no
C(13) C(14) C(15) 119.8(3) no
C(15) N(3) C(11) 116.2(3) no

loop_
_geom_bond_atom_site_label_1
_geom_bond_atom_site_label_2
_geom_bond_site_symmetry_2
_geom_bond_distance
_geom_bond_publ_flag
Te S(1) . 2.6240(10) yes
Te S(2) . 2.8260(10) yes
Te S(3) . 2.7200(10) yes
Te S(4) . 2.5730(10) yes
Te N(3) . 2.700(2) yes
C(6) N(2) . 1.333(5) yes
S(1) C(1) . 1.755(3) yes
S(2) C(1) . 1.686(3) yes
S(3) C(6) . 1.701(4) yes
S(4) C(6) . 1.723(3) yes
C(1) N(1) . 1.329(3) yes
N(1) C(2) . 1.464(5) no
N(1) C(4) . 1.476(4) no
C(2) C(3) . 1.510(6) no
C(4) C(5) . 1.511(5) no
N(2) C(7) . 1.448(5) no
N(2) C(9) . 1.475(5) no
C(7) C(8) . 1.500(7) no
C(9) C(10) . 1.497(6) no
N(3) C(11) . 1.340(5) no
N(3) C(15) . 1.325(4) no
C(11) C(12) . 1.363(5) no
C(12) C(13) . 1.378(4) no
C(13) C(13) 2_476 1.477(5) no
C(13) C(14) . 1.397(4) no
C(14) C(15) . 1.367(4) no
